data_2240484
loop_
_publ_author_name
'Malischewski, Moritz'
'Seppelt, Konrad'

_publ_section_title
;
 Crystal structure of bis(fluorosulfato-\k<i>O</i>)xenon(II),
 Xe(SO~3~F)~2~
;
_journal_coeditor_code WM5134
_journal_issue 4
_journal_name_full 'Acta Crystallographica Section E'
_journal_page_first 363
_journal_page_last 365
_journal_paper_doi 10.1107/S2056989015004788
_journal_volume 71
_journal_year 2015
_chemical_formula_iupac '[Xe (S O3 F)2]'
_chemical_formula_moiety 'F2 O6 S2 Xe'
_chemical_formula_sum 'F2 O6 S2 Xe'
_chemical_formula_weight 329.42
_chemical_name_common Xenon_bis_fluorosulfate
_chemical_name_systematic
;
Bis(fluorosulfato-\k<i>O</i>)xenon(II)
;
_space_group_IT_number 14
_symmetry_cell_setting monoclinic
_symmetry_space_group_name_Hall '-P 2yn'
_symmetry_space_group_name_H-M 'P 1 21/n 1'
_atom_sites_solution_primary direct
_atom_sites_solution_secondary difmap
_audit_creation_method SHELXL-97
_cell_angle_alpha 90.00
_cell_angle_beta 96.50(3)
_cell_angle_gamma 90.00
_cell_formula_units_Z 4
_cell_length_a 6.706(3)
_cell_length_b 13.237(6)
_cell_length_c 7.769(3)
_cell_measurement_reflns_used 999
_cell_measurement_temperature 100(2)
_cell_measurement_theta_max 21.0
_cell_measurement_theta_min 2.0
_cell_volume 685.2(5)
_computing_cell_refinement
;
SAINT (Bruker, 2006)
;
_computing_data_collection
;
SMART (Bruker, 2006)
;
_computing_data_reduction
;
SAINT (Bruker, 2006)
;
_computing_molecular_graphics
;
ORTEP-3 for Windows (Farrugia, 2012) and DIAMOND (Brandenburg,
1999)
;
_computing_publication_material
;
SHELXTL (Sheldrick, 2008)
;
_computing_structure_refinement
;
SHELXL (Sheldrick, 2008)
;
_computing_structure_solution
;
SHELXS97 (Sheldrick, 2008)
;
_diffrn_ambient_temperature 100(2)
_diffrn_measured_fraction_theta_full 0.996
_diffrn_measured_fraction_theta_max 0.996
_diffrn_measurement_device_type
;
Bruker CCD SMART 2000
;
_diffrn_measurement_method '\w scans'
_diffrn_radiation_monochromator graphite
_diffrn_radiation_source 'fine-focus sealed tube'
_diffrn_radiation_type MoK\a
_diffrn_radiation_wavelength 0.71073
_diffrn_reflns_av_R_equivalents 0.0197
_diffrn_reflns_av_sigmaI/netI 0.0144
_diffrn_reflns_limit_h_max 8
_diffrn_reflns_limit_h_min -9
_diffrn_reflns_limit_k_max 18
_diffrn_reflns_limit_k_min -18
_diffrn_reflns_limit_l_max 9
_diffrn_reflns_limit_l_min -11
_diffrn_reflns_number 11036
_diffrn_reflns_theta_full 30.59
_diffrn_reflns_theta_max 30.59
_diffrn_reflns_theta_min 3.05
_diffrn_standards_decay_% 0
_exptl_absorpt_coefficient_mu 5.664
_exptl_absorpt_correction_T_max 1.000
_exptl_absorpt_correction_T_min 0.545
_exptl_absorpt_correction_type multi-scan
_exptl_absorpt_process_details
;
(<i>SADABS</i>; Bruker, 2006)
;
_exptl_crystal_colour colorless
_exptl_crystal_density_diffrn 3.194
_exptl_crystal_density_method 'not measured'
_exptl_crystal_description irregular
_exptl_crystal_F_000 608
_exptl_crystal_size_max .50
_exptl_crystal_size_mid .40
_exptl_crystal_size_min .15
_refine_diff_density_max 0.561
_refine_diff_density_min -0.687
_refine_ls_extinction_coef 0.0244(5)
_refine_ls_extinction_expression Fc^*^=kFc[1+0.001xFc^2^\l^3^/sin(2\q)]^-1/4^
_refine_ls_extinction_method
;
SHELXL (Sheldrick, 2008)
;
_refine_ls_goodness_of_fit_ref 1.108
_refine_ls_matrix_type full
_refine_ls_number_parameters 101
_refine_ls_number_reflns 2096
_refine_ls_number_restraints 0
_refine_ls_restrained_S_all 1.108
_refine_ls_R_factor_all 0.0146
_refine_ls_R_factor_gt 0.0132
_refine_ls_shift/su_max 0.002
_refine_ls_shift/su_mean 0.000
_refine_ls_structure_factor_coef Fsqd
_refine_ls_weighting_details 'calc w=1/[\s^2^(Fo^2^)+(0.0151P)^2^+0.4262P] where P=(Fo^2^+2Fc^2^)/3'
_refine_ls_weighting_scheme calc
_refine_ls_wR_factor_gt 0.0321
_refine_ls_wR_factor_ref 0.0326
_reflns_number_gt 1978
_reflns_number_total 2096
_reflns_threshold_expression I>2\s(I)
_cod_data_source_file wm5134sup1.cf
_cod_data_source_block I
_cod_original_sg_symbol_H-M 'P 21/n'
_cod_database_code 2240484
_cod_database_fobs_code 2240484

loop_
_symmetry_equiv_pos_as_xyz
'x, y, z'
'-x+1/2, y+1/2, -z+1/2'
'-x, -y, -z'
'x-1/2, -y-1/2, z-1/2'

loop_
_atom_site_type_symbol
_atom_site_label
_atom_site_fract_x
_atom_site_fract_y
_atom_site_fract_z
_atom_site_U_iso_or_equiv
_atom_site_adp_type
_atom_site_calc_flag
_atom_site_occupancy
_atom_site_symmetry_multiplicity
Xe Xe1 0.000928(13) 0.627394(6) 0.726096(13) 0.01145(4) Uani d 1 1
S S1 -0.33404(6) 0.46260(3) 0.75371(5) 0.01295(8) Uani d 1 1
S S2 0.32649(6) 0.79932(3) 0.70775(5) 0.01265(8) Uani d 1 1
O O4 0.24243(18) 0.72199(8) 0.82568(16) 0.0155(2) Uani d 1 1
F F2 0.51324(16) 0.74159(8) 0.65972(16) 0.0227(2) Uani d 1 1
O O2 -0.22016(19) 0.45699(9) 0.91739(17) 0.0190(2) Uani d 1 1
F F1 -0.52083(16) 0.52658(9) 0.78020(16) 0.0255(2) Uani d 1 1
O O6 0.4027(2) 0.88225(8) 0.80947(18) 0.0181(2) Uani d 1 1
O O5 0.2017(2) 0.81316(9) 0.55006(17) 0.0202(3) Uani d 1 1
O O3 -0.4069(2) 0.37545(9) 0.6629(2) 0.0218(3) Uani d 1 1
O O1 -0.23650(18) 0.53141(9) 0.62828(16) 0.0168(2) Uani d 1 1

loop_
_atom_site_aniso_label
_atom_site_aniso_U_11
_atom_site_aniso_U_22
_atom_site_aniso_U_33
_atom_site_aniso_U_12
_atom_site_aniso_U_13
_atom_site_aniso_U_23
Xe1 0.01151(6) 0.01094(6) 0.01174(7) -0.00098(3) 0.00068(3) 0.00171(3)
S1 0.01200(16) 0.01179(15) 0.0150(2) -0.00106(12) 0.00137(13) 0.00063(13)
S2 0.01379(17) 0.01185(15) 0.01261(19) -0.00147(12) 0.00274(13) -0.00024(13)
O4 0.0159(5) 0.0156(5) 0.0143(6) -0.0052(4) -0.0010(4) 0.0026(4)
F2 0.0194(5) 0.0234(5) 0.0268(6) 0.0023(4) 0.0093(4) -0.0049(4)
O2 0.0216(6) 0.0210(5) 0.0141(6) -0.0027(5) 0.0004(5) 0.0033(5)
F1 0.0158(5) 0.0232(5) 0.0382(7) 0.0055(4) 0.0064(5) -0.0005(5)
O6 0.0221(6) 0.0147(5) 0.0181(7) -0.0052(4) 0.0047(5) -0.0038(4)
O5 0.0240(6) 0.0219(6) 0.0141(6) -0.0038(5) -0.0006(5) 0.0044(5)
O3 0.0243(6) 0.0164(6) 0.0248(8) -0.0070(4) 0.0026(5) -0.0041(5)
O1 0.0167(5) 0.0191(5) 0.0139(6) -0.0064(4) -0.0022(4) 0.0033(4)

loop_
_atom_type_symbol
_atom_type_description
_atom_type_scat_dispersion_real
_atom_type_scat_dispersion_imag
_atom_type_scat_source
O O 0.0106 0.0060 'International Tables Vol C Tables 4.2.6.8 and 6.1.1.4'
F F 0.0171 0.0103 'International Tables Vol C Tables 4.2.6.8 and 6.1.1.4'
S S 0.1246 0.1234 'International Tables Vol C Tables 4.2.6.8 and 6.1.1.4'
Xe Xe -0.4205 1.9578 'International Tables Vol C Tables 4.2.6.8 and 6.1.1.4'

loop_
_geom_angle_atom_site_label_1
_geom_angle_atom_site_label_2
_geom_angle_atom_site_label_3
_geom_angle
_geom_angle_publ_flag
O1 Xe1 O4 179.13(4) y
O3 S1 O2 122.00(8) ?
O3 S1 O1 108.46(8) ?
O2 S1 O1 112.23(7) ?
O3 S1 F1 105.94(8) ?
O2 S1 F1 105.86(8) ?
O1 S1 F1 99.77(7) ?
O6 S2 O5 121.62(8) ?
O6 S2 O4 108.69(8) ?
O5 S2 O4 112.64(8) ?
O6 S2 F2 105.47(8) ?
O5 S2 F2 105.68(8) ?
O4 S2 F2 100.24(7) ?
S2 O4 Xe1 119.74(7) ?
S1 O1 Xe1 119.18(7) ?

loop_
_geom_bond_atom_site_label_1
_geom_bond_atom_site_label_2
_geom_bond_distance
_geom_bond_publ_flag
Xe1 O1 2.1101(13) y
Xe1 O4 2.1225(13) y
S1 O3 1.4103(13) y
S1 O2 1.4092(14) y
S1 O1 1.5334(13) y
S1 F1 1.5449(12) y
S2 O6 1.4141(13) y
S2 O5 1.4150(14) y
S2 O4 1.5237(13) y
S2 F2 1.5483(12) y

loop_
_geom_contact_atom_site_label_1
_geom_contact_atom_site_label_2
_geom_contact_distance
_geom_contact_site_symmetry_2
_geom_contact_publ_flag
Xe1 O2 3.1613(15) . y
Xe1 O5 3.1855(16) . y
Xe1 O2 3.1872(17) 3_567 y
Xe1 O6 3.2317(19) 4_575 y
Xe1 O6 3.3262(18) 2_546 y
Xe1 F1 3.4551(17) 1_655 y
Xe1 O3 3.4707(19) 2_456 y
Xe1 O5 3.4818(18) 4_576 y
Xe1 F2 3.5867(17) 1_455 y
